data_7157753
loop_
_publ_author_name
'Wan, Shu-Hao'
'Li, Xuan-An'
'Liu, Yi-Hung'
'Liu, Shiuh-Tzung'

_publ_section_title
;
 <i>N</i>-Allylation <i>versus C</i>-allylation of intermediates from
 aza-Michael adducts of arylideneisoxazol-5-ones.
;
_journal_issue 46
_journal_name_full 'Organic &amp; biomolecular chemistry'
_journal_page_first 9516
_journal_page_last 9525
_journal_paper_doi 10.1039/d0ob01998d
_journal_volume 18
_journal_year 2020
_chemical_formula_sum 'C21 H19 Cl N2 O3'
_chemical_formula_weight 382.83
_space_group_crystal_system monoclinic
_space_group_IT_number 15
_space_group_name_Hall '-C 2yc'
_space_group_name_H-M_alt 'C 1 2/c 1'
_atom_sites_solution_hydrogens mixed
_audit_creation_method SHELXL-2018/3
_audit_update_record
;
2020-08-26 deposited with the CCDC.	2020-11-05 downloaded from the CCDC.
;
_cell_angle_alpha 90
_cell_angle_beta 123.49(3)
_cell_angle_gamma 90
_cell_formula_units_Z 8
_cell_length_a 22.788(4)
_cell_length_b 9.8240(10)
_cell_length_c 19.984(4)
_cell_measurement_reflns_used 5610
_cell_measurement_temperature 150(2)
_cell_measurement_theta_max 29.3380
_cell_measurement_theta_min 4.1340
_cell_volume 3731.1(17)
_computing_cell_refinement 'CrysAlisPro 1.171.39.46 (Rigaku OD, 2018)'
_computing_data_collection 'CrysAlisPro 1.171.39.46 (Rigaku OD, 2018)'
_computing_data_reduction 'CrysAlisPro 1.171.39.46 (Rigaku OD, 2018)'
_computing_structure_refinement 'SHELXL-2018/3 (Sheldrick, 2018)'
_diffrn_ambient_temperature 150(2)
_diffrn_detector_area_resol_mean 10.2496
_diffrn_measured_fraction_theta_full 0.998
_diffrn_measured_fraction_theta_max 0.999
_diffrn_measurement_device_type 'Xcalibur, Atlas, Gemini'
_diffrn_measurement_method '\w scans'
_diffrn_radiation_type MoK\a
_diffrn_radiation_wavelength 0.71073
_diffrn_reflns_av_R_equivalents 0.0751
_diffrn_reflns_av_unetI/netI 0.0502
_diffrn_reflns_Laue_measured_fraction_full 0.998
_diffrn_reflns_Laue_measured_fraction_max 0.999
_diffrn_reflns_limit_h_max 29
_diffrn_reflns_limit_h_min -29
_diffrn_reflns_limit_k_max 12
_diffrn_reflns_limit_k_min -12
_diffrn_reflns_limit_l_max 21
_diffrn_reflns_limit_l_min -25
_diffrn_reflns_number 22624
_diffrn_reflns_point_group_measured_fraction_full 0.998
_diffrn_reflns_point_group_measured_fraction_max 0.999
_diffrn_reflns_theta_full 25.242
_diffrn_reflns_theta_max 27.497
_diffrn_reflns_theta_min 2.896
_diffrn_source 'fine-focus sealed X-ray tube'
_exptl_absorpt_coefficient_mu 0.229
_exptl_absorpt_correction_T_max 1.00000
_exptl_absorpt_correction_T_min 0.43017
_exptl_absorpt_correction_type multi-scan
_exptl_absorpt_process_details
; 
CrysAlisPro 1.171.39.46 (Rigaku Oxford Diffraction, 2018) 
Empirical absorption correction using spherical harmonics, 
 implemented in SCALE3 ABSPACK scaling algorithm. 
;
_exptl_crystal_density_diffrn 1.363
_exptl_crystal_description plate
_exptl_crystal_F_000 1600
_exptl_crystal_size_max 0.25
_exptl_crystal_size_mid 0.20
_exptl_crystal_size_min 0.15
_refine_diff_density_max 0.312
_refine_diff_density_min -0.415
_refine_diff_density_rms 0.065
_refine_ls_extinction_method none
_refine_ls_goodness_of_fit_ref 1.070
_refine_ls_hydrogen_treatment mixed
_refine_ls_matrix_type full
_refine_ls_number_parameters 247
_refine_ls_number_reflns 4280
_refine_ls_number_restraints 0
_refine_ls_restrained_S_all 1.070
_refine_ls_R_factor_all 0.0784
_refine_ls_R_factor_gt 0.0560
_refine_ls_shift/su_max 0.002
_refine_ls_shift/su_mean 0.000
_refine_ls_structure_factor_coef Fsqd
_refine_ls_weighting_details 'w=1/[\s^2^(Fo^2^)+(0.0791P)^2^+2.7034P] where P=(Fo^2^+2Fc^2^)/3'
_refine_ls_weighting_scheme calc
_refine_ls_wR_factor_gt 0.1419
_refine_ls_wR_factor_ref 0.1691
_reflns_Friedel_coverage 0.000
_reflns_number_gt 3131
_reflns_number_total 4280
_reflns_threshold_expression 'I > 2\s(I)'
_cod_data_source_file d0ob01998d2.cif
_cod_data_source_block ic20223
_cod_depositor_comments 'Adding full bibliography for 7157751--7157753.cif.'
_cod_original_cell_volume 3731.2(13)
_cod_original_sg_symbol_H-M 'C 2/c'
_cod_database_code 7157753
_shelx_shelxl_version_number 2018/3
_shelx_space_group_comment
; 
The symmetry employed for this shelxl refinement is uniquely defined 
by the following loop, which should always be used as a source of 
symmetry information in preference to the above space-group names. 
They are only intended as comments. 
;

loop_
_space_group_symop_operation_xyz
'x, y, z'
'-x, y, -z+1/2'
'x+1/2, y+1/2, z'
'-x+1/2, y+1/2, -z+1/2'
'-x, -y, -z'
'x, -y, z-1/2'
'-x+1/2, -y+1/2, -z'
'x+1/2, -y+1/2, z-1/2'

loop_
_atom_site_label
_atom_site_type_symbol
_atom_site_fract_x
_atom_site_fract_y
_atom_site_fract_z
_atom_site_U_iso_or_equiv
_atom_site_adp_type
_atom_site_occupancy
_atom_site_site_symmetry_order
_atom_site_calc_flag
_atom_site_refinement_flags_posn
_atom_site_refinement_flags_adp
_atom_site_refinement_flags_occupancy
_atom_site_disorder_assembly
_atom_site_disorder_group
Cl1 Cl 0.41901(3) -0.17401(6) 0.64517(4) 0.0471(2) Uani 1 1 d . . . . .
O1 O 0.24406(7) 0.56458(16) 0.61177(9) 0.0390(4) Uani 1 1 d . . . . .
O2 O 0.50499(7) 0.46038(16) 0.66805(9) 0.0398(4) Uani 1 1 d . . . . .
O3 O 0.46478(7) 0.57117(17) 0.55172(9) 0.0392(4) Uani 1 1 d . . . . .
N1 N 0.35728(9) 0.49555(17) 0.67581(10) 0.0288(4) Uani 1 1 d . . . . .
H1 H 0.3986(14) 0.494(3) 0.7187(16) 0.043 Uiso 1 1 d . U . . .
N2 N 0.39838(9) 0.6087(2) 0.48673(12) 0.0446(5) Uani 1 1 d . . . . .
C1 C 0.39865(11) -0.0009(2) 0.63661(13) 0.0313(5) Uani 1 1 d . . . . .
C2 C 0.36712(11) 0.0588(2) 0.56250(13) 0.0323(5) Uani 1 1 d . . . . .
H2A H 0.356858 0.006866 0.517144 0.039 Uiso 1 1 calc R U . . .
C3 C 0.35046(11) 0.1959(2) 0.55477(13) 0.0312(5) Uani 1 1 d . . . . .
H3A H 0.328226 0.237416 0.503412 0.037 Uiso 1 1 calc R U . . .
C4 C 0.36550(9) 0.2742(2) 0.62039(12) 0.0267(4) Uani 1 1 d . . . . .
C5 C 0.39617(11) 0.2114(2) 0.69375(13) 0.0346(5) Uani 1 1 d . . . . .
H5A H 0.406273 0.262928 0.739178 0.042 Uiso 1 1 calc R U . . .
C6 C 0.41277(12) 0.0724(2) 0.70253(14) 0.0373(5) Uani 1 1 d . . . . .
H6A H 0.433500 0.029484 0.753331 0.045 Uiso 1 1 calc R U . . .
C7 C 0.34570(10) 0.42481(19) 0.60534(12) 0.0268(4) Uani 1 1 d . . . . .
H7A H 0.293930 0.428448 0.564014 0.032 Uiso 1 1 calc R U . . .
C8 C 0.30444(10) 0.5655(2) 0.67183(12) 0.0291(4) Uani 1 1 d . . . . .
C9 C 0.32184(11) 0.6472(2) 0.74322(13) 0.0306(5) Uani 1 1 d . . . . .
C10 C 0.38726(11) 0.7075(2) 0.79368(13) 0.0357(5) Uani 1 1 d . . . . .
H10A H 0.423958 0.691859 0.785419 0.043 Uiso 1 1 calc R U . . .
C11 C 0.39899(14) 0.7904(2) 0.85594(15) 0.0443(6) Uani 1 1 d . . . . .
H11A H 0.443753 0.831557 0.890237 0.053 Uiso 1 1 calc R U . . .
C12 C 0.34610(15) 0.8134(3) 0.86847(16) 0.0499(6) Uani 1 1 d . . . . .
H12A H 0.354142 0.871290 0.910842 0.060 Uiso 1 1 calc R U . . .
C13 C 0.28132(15) 0.7520(3) 0.81908(17) 0.0515(7) Uani 1 1 d . . . . .
H13A H 0.244990 0.766801 0.828061 0.062 Uiso 1 1 calc R U . . .
C14 C 0.26911(12) 0.6694(2) 0.75686(15) 0.0403(5) Uani 1 1 d . . . . .
H14A H 0.224456 0.627421 0.723197 0.048 Uiso 1 1 calc R U . . .
C15 C 0.45390(11) 0.5010(2) 0.60512(13) 0.0304(4) Uani 1 1 d . . . . .
C16 C 0.38050(10) 0.49503(19) 0.56946(12) 0.0270(4) Uani 1 1 d . . . . .
C17 C 0.34915(11) 0.5604(2) 0.49688(13) 0.0337(5) Uani 1 1 d . . . . .
C18 C 0.27350(12) 0.5856(3) 0.43585(16) 0.0495(7) Uani 1 1 d . . . . .
H18A H 0.245066 0.542896 0.453078 0.074 Uiso 1 1 calc R U . . .
H18B H 0.264611 0.683853 0.429797 0.074 Uiso 1 1 calc R U . . .
H18C H 0.260844 0.546703 0.384364 0.074 Uiso 1 1 calc R U . . .
C19 C 0.39632(13) 0.6566(3) 0.41703(15) 0.0431(6) Uani 1 1 d . . . . .
H19A H 0.347343 0.651977 0.369507 0.052 Uiso 1 1 calc R U . . .
H19B H 0.425550 0.596187 0.407150 0.052 Uiso 1 1 calc R U . . .
C20 C 0.42256(13) 0.7995(3) 0.42742(16) 0.0462(6) Uani 1 1 d . . . . .
H20A H 0.401270 0.867731 0.440965 0.055 Uiso 1 1 calc R U . . .
C21 C 0.47302(14) 0.8354(3) 0.41888(16) 0.0485(6) Uani 1 1 d . . . . .
H21C H 0.495217 0.769262 0.405339 0.058 Uiso 1 1 calc R U . . .
H21A H 0.487672 0.927796 0.426173 0.058 Uiso 1 1 calc R U . . .

loop_
_atom_site_aniso_label
_atom_site_aniso_U_11
_atom_site_aniso_U_22
_atom_site_aniso_U_33
_atom_site_aniso_U_23
_atom_site_aniso_U_13
_atom_site_aniso_U_12
Cl1 0.0604(4) 0.0289(3) 0.0471(4) 0.0011(2) 0.0266(3) 0.0069(2)
O1 0.0267(7) 0.0498(9) 0.0324(9) -0.0051(7) 0.0112(7) 0.0043(6)
O2 0.0278(7) 0.0478(9) 0.0330(9) 0.0085(7) 0.0100(7) -0.0004(6)
O3 0.0262(7) 0.0517(10) 0.0353(9) 0.0146(7) 0.0141(7) 0.0009(6)
N1 0.0243(8) 0.0309(9) 0.0259(10) -0.0050(7) 0.0105(7) 0.0008(6)
N2 0.0285(9) 0.0652(13) 0.0344(11) 0.0230(9) 0.0137(8) 0.0018(8)
C1 0.0309(10) 0.0257(10) 0.0351(12) -0.0013(8) 0.0168(9) -0.0010(7)
C2 0.0359(11) 0.0302(11) 0.0307(12) -0.0042(8) 0.0184(9) -0.0042(8)
C3 0.0344(10) 0.0320(11) 0.0252(11) -0.0010(8) 0.0151(9) -0.0029(8)
C4 0.0228(9) 0.0288(10) 0.0271(11) -0.0012(8) 0.0129(8) -0.0035(7)
C5 0.0388(11) 0.0333(11) 0.0274(12) -0.0031(8) 0.0155(10) 0.0006(8)
C6 0.0410(12) 0.0364(12) 0.0283(12) 0.0033(9) 0.0152(10) 0.0024(9)
C7 0.0258(9) 0.0299(10) 0.0232(10) -0.0018(8) 0.0126(8) -0.0003(7)
C8 0.0297(10) 0.0277(10) 0.0290(11) 0.0009(8) 0.0156(9) 0.0004(7)
C9 0.0344(10) 0.0297(10) 0.0275(11) 0.0027(8) 0.0170(9) 0.0056(8)
C10 0.0375(11) 0.0335(11) 0.0348(13) -0.0026(9) 0.0191(10) 0.0008(9)
C11 0.0503(14) 0.0394(13) 0.0374(14) -0.0084(10) 0.0206(12) -0.0025(10)
C12 0.0702(17) 0.0429(14) 0.0420(15) -0.0100(11) 0.0344(14) 0.0005(12)
C13 0.0621(16) 0.0550(16) 0.0562(17) -0.0054(13) 0.0445(15) 0.0047(12)
C14 0.0381(12) 0.0461(13) 0.0399(14) -0.0022(10) 0.0236(11) 0.0031(9)
C15 0.0315(10) 0.0277(10) 0.0312(11) 0.0024(8) 0.0168(9) -0.0012(7)
C16 0.0271(9) 0.0231(10) 0.0295(11) -0.0014(7) 0.0148(8) -0.0003(7)
C17 0.0282(10) 0.0348(11) 0.0356(12) 0.0030(9) 0.0160(9) -0.0020(8)
C18 0.0301(11) 0.0606(16) 0.0466(15) 0.0222(12) 0.0140(11) 0.0038(10)
C19 0.0389(12) 0.0534(14) 0.0362(14) 0.0083(10) 0.0203(11) -0.0016(10)
C20 0.0503(14) 0.0441(13) 0.0467(15) 0.0088(11) 0.0284(12) 0.0081(10)
C21 0.0514(14) 0.0427(14) 0.0518(17) 0.0057(11) 0.0288(13) -0.0030(10)

loop_
_atom_type_symbol
_atom_type_description
_atom_type_scat_dispersion_real
_atom_type_scat_dispersion_imag
_atom_type_scat_source
C C 0.0033 0.0016 'International Tables Vol C Tables 4.2.6.8 and 6.1.1.4'
H H 0.0000 0.0000 'International Tables Vol C Tables 4.2.6.8 and 6.1.1.4'
N N 0.0061 0.0033 'International Tables Vol C Tables 4.2.6.8 and 6.1.1.4'
O O 0.0106 0.0060 'International Tables Vol C Tables 4.2.6.8 and 6.1.1.4'
Cl Cl 0.1484 0.1585 'International Tables Vol C Tables 4.2.6.8 and 6.1.1.4'

loop_
_geom_angle_atom_site_label_1
_geom_angle_atom_site_label_2
_geom_angle_atom_site_label_3
_geom_angle
_geom_angle_site_symmetry_1
_geom_angle_site_symmetry_3
_geom_angle_publ_flag
N2 O3 C15 106.37(15) . . ?
C8 N1 C7 120.36(17) . . ?
C17 N2 O3 109.64(17) . . ?
C17 N2 C19 132.83(19) . . ?
O3 N2 C19 115.14(17) . . ?
C2 C1 C6 121.2(2) . . ?
C2 C1 Cl1 118.35(16) . . ?
C6 C1 Cl1 120.49(17) . . ?
C1 C2 C3 119.0(2) . . ?
C2 C3 C4 121.6(2) . . ?
C5 C4 C3 118.26(19) . . ?
C5 C4 C7 124.48(18) . . ?
C3 C4 C7 117.26(18) . . ?
C4 C5 C6 120.9(2) . . ?
C1 C6 C5 119.1(2) . . ?
N1 C7 C16 112.40(16) . . ?
N1 C7 C4 113.27(16) . . ?
C16 C7 C4 111.30(16) . . ?
O1 C8 N1 122.35(19) . . ?
O1 C8 C9 120.19(18) . . ?
N1 C8 C9 117.45(18) . . ?
C14 C9 C10 119.3(2) . . ?
C14 C9 C8 118.11(19) . . ?
C10 C9 C8 122.52(19) . . ?
C11 C10 C9 120.1(2) . . ?
C12 C11 C10 120.4(2) . . ?
C11 C12 C13 119.7(2) . . ?
C14 C13 C12 120.4(2) . . ?
C13 C14 C9 120.2(2) . . ?
O2 C15 O3 118.52(18) . . ?
O2 C15 C16 134.4(2) . . ?
O3 C15 C16 107.11(17) . . ?
C17 C16 C15 107.15(18) . . ?
C17 C16 C7 128.08(18) . . ?
C15 C16 C7 124.75(18) . . ?
N2 C17 C16 109.67(18) . . ?
N2 C17 C18 120.6(2) . . ?
C16 C17 C18 129.7(2) . . ?
N2 C19 C20 112.0(2) . . ?
C21 C20 C19 123.4(3) . . ?

loop_
_geom_bond_atom_site_label_1
_geom_bond_atom_site_label_2
_geom_bond_distance
_geom_bond_site_symmetry_2
_geom_bond_publ_flag
Cl1 C1 1.746(2) . ?
O1 C8 1.229(2) . ?
O2 C15 1.217(2) . ?
O3 N2 1.394(2) . ?
O3 C15 1.403(3) . ?
N1 C8 1.350(3) . ?
N1 C7 1.458(3) . ?
N2 C17 1.333(3) . ?
N2 C19 1.446(3) . ?
C1 C2 1.371(3) . ?
C1 C6 1.375(3) . ?
C2 C3 1.385(3) . ?
C3 C4 1.390(3) . ?
C4 C5 1.374(3) . ?
C4 C7 1.527(3) . ?
C5 C6 1.402(3) . ?
C7 C16 1.499(3) . ?
C8 C9 1.488(3) . ?
C9 C14 1.388(3) . ?
C9 C10 1.390(3) . ?
C10 C11 1.384(3) . ?
C11 C12 1.378(4) . ?
C12 C13 1.382(4) . ?
C13 C14 1.379(4) . ?
C15 C16 1.412(3) . ?
C16 C17 1.372(3) . ?
C17 C18 1.483(3) . ?
C19 C20 1.495(3) . ?
C20 C21 1.301(4) . ?
